data_7233518
loop_
_publ_author_name
'Rajeswara Rao M'
'Chia-Wei Liao'
'Shih-Sheng Sun'

_publ_section_title
;
 Structurally simple thienodipyrandione-containing reversible fluorescent
 switching piezo- and acido-chromic materials
;
_journal_name_full 'Journal of Materials Chemistry C'
_journal_page_first 6386
_journal_page_last 6394
_journal_paper_doi 10.1039/C3TC31504E
_journal_volume 1
_journal_year 2013
_chemical_formula_moiety 'C30 H30 O4 S1'
_chemical_formula_sum 'C50 H28 O4 S'
_chemical_formula_weight 724.78
_space_group_IT_number 12
_space_group_name_Hall '-C 2y'
_space_group_name_H-M_alt 'C 1 2/m 1'
_symmetry_cell_setting monoclinic
_symmetry_space_group_name_H-M 'C 1 2/m 1'
_atom_sites_solution_hydrogens geom
_atom_sites_solution_primary direct
_atom_sites_solution_secondary difmap
_cell_angle_alpha 90.00
_cell_angle_beta 101.277(16)
_cell_angle_gamma 90.00
_cell_formula_units_Z 2
_cell_length_a 10.544(5)
_cell_length_b 36.761(17)
_cell_length_c 5.8903(19)
_cell_measurement_reflns_used 0
_cell_measurement_temperature 200(2)
_cell_measurement_theta_max 0
_cell_measurement_theta_min 0
_cell_volume 2239.0(17)
_computing_molecular_graphics 'Ortep-3 for Windows (Farrugia, 1997)'
_computing_publication_material 'WinGX publication routines (Farrugia, 1999)'
_computing_structure_refinement 'SHELXL-97 (Sheldrick, 1997)'
_computing_structure_solution 'SIR92 (Giacovazzo et al, 1993)'
_diffrn_ambient_temperature 200(2)
_diffrn_measured_fraction_theta_full 0.990
_diffrn_measured_fraction_theta_max 0.990
_diffrn_radiation_monochromator graphite
_diffrn_radiation_source 'fine-focus sealed tube'
_diffrn_radiation_type MoK\a
_diffrn_radiation_wavelength 0.71073
_diffrn_reflns_av_R_equivalents 0.1204
_diffrn_reflns_av_sigmaI/netI 0.1898
_diffrn_reflns_limit_h_max 12
_diffrn_reflns_limit_h_min -12
_diffrn_reflns_limit_k_max 43
_diffrn_reflns_limit_k_min -43
_diffrn_reflns_limit_l_max 7
_diffrn_reflns_limit_l_min -6
_diffrn_reflns_number 7680
_diffrn_reflns_theta_full 25.11
_diffrn_reflns_theta_max 25.11
_diffrn_reflns_theta_min 2.05
_exptl_absorpt_coefficient_mu 0.112
_exptl_absorpt_correction_T_max 0.9989
_exptl_absorpt_correction_T_min 0.9650
_exptl_absorpt_correction_type none
_exptl_crystal_colour 'pale yellow-brown'
_exptl_crystal_density_diffrn 1.075
_exptl_crystal_density_method 'not measured'
_exptl_crystal_description prism
_exptl_crystal_F_000 752
_exptl_crystal_size_max 0.32
_exptl_crystal_size_mid 0.08
_exptl_crystal_size_min 0.01
_refine_diff_density_max 0.241
_refine_diff_density_min -0.250
_refine_diff_density_rms 0.059
_refine_ls_extinction_method none
_refine_ls_goodness_of_fit_ref 0.876
_refine_ls_hydrogen_treatment mixed
_refine_ls_matrix_type full
_refine_ls_number_parameters 149
_refine_ls_number_reflns 2014
_refine_ls_number_restraints 0
_refine_ls_restrained_S_all 0.876
_refine_ls_R_factor_all 0.2180
_refine_ls_R_factor_gt 0.0834
_refine_ls_shift/su_max 0.033
_refine_ls_shift/su_mean 0.004
_refine_ls_structure_factor_coef Fsqd
_refine_ls_weighting_details 'calc w=1/[\s^2^(Fo^2^)+(0.1175P)^2^+0.0000P] where P=(Fo^2^+2Fc^2^)/3'
_refine_ls_weighting_scheme calc
_refine_ls_wR_factor_gt 0.2048
_refine_ls_wR_factor_ref 0.2504
_reflns_number_gt 684
_reflns_number_total 2014
_reflns_threshold_expression >2sigma(I)
_cod_data_source_file 1000001.cif
_cod_data_source_block PCOD1000001
_cod_original_cell_volume 2239.1(16)
_cod_original_sg_symbol_H-M 'C 2/m'
_cod_database_code 7233518

loop_
_symmetry_equiv_pos_as_xyz
'x, y, z'
'-x, y, -z'
'x+1/2, y+1/2, z'
'-x+1/2, y+1/2, -z'
'-x, -y, -z'
'x, -y, z'
'-x+1/2, -y+1/2, -z'
'x+1/2, -y+1/2, z'

loop_
_atom_site_label
_atom_site_type_symbol
_atom_site_fract_x
_atom_site_fract_y
_atom_site_fract_z
_atom_site_U_iso_or_equiv
_atom_site_adp_type
_atom_site_occupancy
_atom_site_symmetry_multiplicity
_atom_site_calc_flag
_atom_site_refinement_flags
_atom_site_disorder_assembly
_atom_site_disorder_group
C1 C 1.0000 0.67153(18) 0.5000 0.040(2) Uani 1 2 d S . .
H1 H 1.0000 0.6457 0.5000 0.048 Uiso 1 2 calc SR . .
C2 C 0.9327(5) 0.69049(12) 0.6427(10) 0.0419(15) Uani 1 1 d . . .
H2 H 0.8880 0.6777 0.7433 0.050 Uiso 1 1 calc R . .
C3 C 0.9312(5) 0.72777(12) 0.6374(9) 0.0358(14) Uani 1 1 d . . .
H3 H 0.8817 0.7405 0.7302 0.043 Uiso 1 1 calc R . .
C4 C 1.0000 0.74740(17) 0.5000 0.0289(18) Uani 1 2 d S . .
C5 C 1.0000 0.78838(15) 0.5000 0.0309(19) Uani 1 2 d S . .
C6 C 0.9284(5) 0.80711(11) 0.3123(9) 0.0332(13) Uani 1 1 d . . .
C7 C 0.8543(5) 0.79019(13) 0.1149(9) 0.0387(15) Uani 1 1 d . . .
H7 H 0.8531 0.7644 0.1098 0.046 Uiso 1 1 calc R . .
C8 C 0.7854(5) 0.80829(12) -0.0661(9) 0.0406(15) Uani 1 1 d . . .
H8 H 0.7367 0.7954 -0.1936 0.049 Uiso 1 1 calc R . .
C9 C 0.7859(5) 0.84720(13) -0.0652(10) 0.0484(17) Uani 1 1 d . . .
H9 H 0.7383 0.8600 -0.1942 0.058 Uiso 1 1 calc R . .
C10 C 0.8527(5) 0.86583(12) 0.1155(9) 0.0395(16) Uani 1 1 d . . .
H10 H 0.8508 0.8917 0.1146 0.047 Uiso 1 1 calc R . .
C11 C 0.9274(5) 0.84675(12) 0.3111(10) 0.0339(14) Uani 1 1 d . . .
C12 C 1.0000 0.86501(17) 0.5000 0.043(2) Uani 1 2 d S . .
C13 C 1.0000 0.9052(2) 0.5000 0.043(2) Uani 1 2 d S . .
O1 O 0.9228(17) 0.9181(4) 0.681(3) 0.045(4) Uani 0.50 1 d P . .
C16 C 0.9653(6) 0.97385(18) 0.5765(11) 0.068(2) Uani 1 1 d . . .
O2 O 0.8513(9) 0.9613(2) 0.8731(17) 0.079(3) Uani 0.50 1 d P . .
C14 C 0.946(3) 0.9260(6) 0.603(4) 0.040(6) Uani 0.50 1 d P . .
H14 H 0.8764 0.9102 0.6168 0.048 Uiso 0.50 1 d PR . .
C15 C 0.9110(13) 0.9552(3) 0.720(3) 0.059(4) Uani 0.50 1 d P . .
S1 S 0.8897(5) 1.0000 0.7072(9) 0.0611(15) Uani 0.50 2 d SP . .

loop_
_atom_site_aniso_label
_atom_site_aniso_U_11
_atom_site_aniso_U_22
_atom_site_aniso_U_33
_atom_site_aniso_U_23
_atom_site_aniso_U_13
_atom_site_aniso_U_12
C1 0.056(5) 0.015(4) 0.044(6) 0.000 -0.003(4) 0.000
C2 0.055(4) 0.018(3) 0.052(4) 0.005(3) 0.009(3) -0.007(2)
C3 0.048(3) 0.020(3) 0.039(4) -0.002(3) 0.008(3) 0.000(2)
C4 0.031(4) 0.028(4) 0.029(5) 0.000 0.008(4) 0.000
C5 0.046(5) 0.003(3) 0.040(5) 0.000 -0.001(4) 0.000
C6 0.046(3) 0.008(2) 0.044(4) -0.008(3) 0.007(3) -0.001(2)
C7 0.047(3) 0.018(3) 0.052(4) -0.004(3) 0.012(3) -0.002(2)
C8 0.053(4) 0.021(3) 0.042(4) 0.004(3) -0.005(3) 0.000(2)
C9 0.055(4) 0.032(3) 0.055(5) 0.012(3) 0.005(3) 0.005(3)
C10 0.049(4) 0.019(3) 0.042(4) -0.001(3) -0.012(3) -0.001(2)
C11 0.038(3) 0.024(3) 0.037(4) -0.005(3) 0.001(3) -0.002(2)
C12 0.048(5) 0.019(4) 0.060(7) 0.000 0.004(5) 0.000
C13 0.057(6) 0.013(4) 0.055(7) 0.000 0.003(5) 0.000
O1 0.062(7) 0.017(7) 0.059(12) -0.011(6) 0.018(7) -0.008(5)
C16 0.067(5) 0.072(4) 0.065(6) 0.031(4) 0.016(4) 0.019(3)
O2 0.118(8) 0.032(5) 0.106(8) 0.000(5) 0.069(7) 0.005(5)
C14 0.053(12) 0.021(10) 0.050(16) 0.004(9) 0.019(9) -0.008(7)
C15 0.078(10) 0.012(6) 0.080(12) -0.005(7) 0.000(9) -0.004(6)
S1 0.093(4) 0.021(2) 0.078(4) 0.000 0.040(3) 0.000

loop_
_atom_type_symbol
_atom_type_description
_atom_type_scat_dispersion_real
_atom_type_scat_dispersion_imag
_atom_type_scat_source
C C 0.0033 0.0016 'International Tables Vol C Tables 4.2.6.8 and 6.1.1.4'
S S 0.1246 0.1234 'International Tables Vol C Tables 4.2.6.8 and 6.1.1.4'
O O 0.0106 0.0060 'International Tables Vol C Tables 4.2.6.8 and 6.1.1.4'
H H 0.0000 0.0000 'International Tables Vol C Tables 4.2.6.8 and 6.1.1.4'

loop_
_geom_angle_atom_site_label_1
_geom_angle_atom_site_label_2
_geom_angle_atom_site_label_3
_geom_angle
_geom_angle_site_symmetry_1
_geom_angle_site_symmetry_3
C2 C1 C2 119.7(7) 2_756 .
C2 C1 H1 120.1 2_756 .
C2 C1 H1 120.1 . .
C3 C2 C1 119.5(6) . .
C3 C2 H2 120.2 . .
C1 C2 H2 120.2 . .
C2 C3 C4 121.8(6) . .
C2 C3 H3 119.1 . .
C4 C3 H3 119.1 . .
C3 C4 C3 117.4(6) 2_756 .
C3 C4 C5 121.3(3) 2_756 .
C3 C4 C5 121.3(3) . .
C6 C5 C6 120.7(6) 2_756 .
C6 C5 C4 119.6(3) 2_756 .
C6 C5 C4 119.6(3) . .
C5 C6 C7 124.2(4) . .
C5 C6 C11 120.0(5) . .
C7 C6 C11 115.7(5) . .
C8 C7 C6 124.2(5) . .
C8 C7 H7 117.9 . .
C6 C7 H7 117.9 . .
C7 C8 C9 119.4(5) . .
C7 C8 H8 120.3 . .
C9 C8 H8 120.3 . .
C10 C9 C8 120.9(5) . .
C10 C9 H9 119.6 . .
C8 C9 H9 119.6 . .
C9 C10 C11 120.3(5) . .
C9 C10 H10 119.9 . .
C11 C10 H10 119.9 . .
C12 C11 C10 122.1(4) . .
C12 C11 C6 118.4(5) . .
C10 C11 C6 119.5(5) . .
C11 C12 C11 122.4(6) . 2_756
C11 C12 C13 118.8(3) . .
C11 C12 C13 118.8(3) 2_756 .
C14 C13 C14 100.0(18) 2_756 .
C14 C13 C12 130.0(9) 2_756 .
C14 C13 C12 130.0(9) . .
C14 C13 O1 22.4(11) 2_756 2_756
C14 C13 O1 121.9(10) . 2_756
C12 C13 O1 108.0(5) . 2_756
C14 C13 O1 121.9(10) 2_756 .
C14 C13 O1 22.4(11) . .
C12 C13 O1 108.0(5) . .
O1 C13 O1 144.0(10) 2_756 .
C14 C13 H14 131.2 2_756 .
C14 C13 H14 36.2 . .
C12 C13 H14 96.6 . .
O1 C13 H14 148.2 2_756 .
O1 C13 H14 23.0 . .
C14 O1 C15 74(4) . .
C14 O1 C13 46(4) . .
C15 O1 C13 119.7(11) . .
C14 O1 H14 98.1 . .
C15 O1 H14 118.0 . .
C13 O1 H14 83.9 . .
C16 C16 C15 148.1(7) 2_756 .
C16 C16 S1 141.2(3) 2_756 .
C15 C16 S1 70.7(6) . .
C16 C16 C14 99.0(7) 2_756 .
C15 C16 C14 49.5(9) . .
S1 C16 C14 119.3(8) . .
C16 C16 C16 90.000(4) 2_756 6_575
C15 C16 C16 121.7(7) . 6_575
S1 C16 C16 51.6(3) . 6_575
C14 C16 C16 170.9(7) . 6_575
C15 O2 S1 62.9(7) . .
O1 C14 C13 112(4) . .
O1 C14 C15 79(4) . .
C13 C14 C15 165(2) . .
O1 C14 C16 126(4) . .
C13 C14 C16 120.9(12) . .
C15 C14 C16 46.8(10) . .
O1 C14 C14 150(4) . 2_756
C13 C14 C14 40.0(9) . 2_756
C15 C14 C14 127.1(11) . 2_756
C16 C14 C14 81.0(7) . 2_756
O1 C14 H14 40.9 . .
C13 C14 H14 95.9 . .
C15 C14 H14 98.7 . .
C16 C14 H14 135.7 . .
C14 C14 H14 130.4 2_756 .
O2 C15 C16 137.6(11) . .
O2 C15 C14 138.6(14) . .
C16 C15 C14 83.6(13) . .
O2 C15 O1 112.4(13) . .
C16 C15 O1 109.9(14) . .
C14 C15 O1 26.4(9) . .
O2 C15 S1 76.5(8) . .
C16 C15 S1 61.4(5) . .
C14 C15 S1 143.3(15) . .
O1 C15 S1 167.9(14) . .
C16 S1 C16 76.9(6) . 6_575
C16 S1 C15 124.2(9) . 6_575
C16 S1 C15 47.9(6) 6_575 6_575
C16 S1 C15 47.9(6) . .
C16 S1 C15 124.2(9) 6_575 .
C15 S1 C15 164.6(10) 6_575 .
C16 S1 O2 161.0(5) . 6_575
C16 S1 O2 88.4(4) 6_575 6_575
C15 S1 O2 40.6(6) 6_575 6_575
C15 S1 O2 142.5(9) . 6_575
C16 S1 O2 88.4(4) . .
C16 S1 O2 161.0(5) 6_575 .
C15 S1 O2 142.5(9) 6_575 .
C15 S1 O2 40.6(6) . .
O2 S1 O2 103.2(6) 6_575 .

loop_
_geom_bond_atom_site_label_1
_geom_bond_atom_site_label_2
_geom_bond_distance
_geom_bond_site_symmetry_2
C1 C2 1.389(5) 2_756
C1 C2 1.389(5) .
C1 H1 0.9500 .
C2 C3 1.371(5) .
C2 H2 0.9500 .
C3 C4 1.390(5) .
C3 H3 0.9500 .
C4 C3 1.390(5) 2_756
C4 C5 1.506(8) .
C5 C6 1.393(5) 2_756
C5 C6 1.393(5) .
C6 C7 1.412(6) .
C6 C11 1.457(6) .
C7 C8 1.343(6) .
C7 H7 0.9500 .
C8 C9 1.430(6) .
C8 H8 0.9500 .
C9 C10 1.344(6) .
C9 H9 0.9500 .
C10 C11 1.444(6) .
C10 H10 0.9500 .
C11 C12 1.393(5) .
C12 C11 1.393(5) 2_756
C12 C13 1.478(9) .
C13 C14 1.19(3) 2_756
C13 C14 1.19(3) .
C13 O1 1.538(15) 2_756
C13 O1 1.538(15) .
C13 H14 1.5983 .
O1 C14 0.63(2) .
O1 C15 1.391(19) .
O1 H14 0.6284 .
C16 C16 1.268(12) 2_756
C16 C15 1.307(15) .
C16 S1 1.547(6) .
C16 C14 1.78(2) .
C16 C16 1.923(13) 6_575
O2 C15 1.215(16) .
O2 S1 1.816(9) .
C14 C15 1.36(3) .
C14 C14 1.83(4) 2_756
C14 H14 0.9500 .
C15 S1 1.663(11) .
S1 C16 1.547(6) 6_575
S1 C15 1.663(11) 6_575
S1 O2 1.816(9) 6_575

loop_
_geom_torsion_atom_site_label_1
_geom_torsion_atom_site_label_2
_geom_torsion_atom_site_label_3
_geom_torsion_atom_site_label_4
_geom_torsion
_geom_torsion_site_symmetry_1
_geom_torsion_site_symmetry_2
_geom_torsion_site_symmetry_3
_geom_torsion_site_symmetry_4
C2 C1 C2 C3 1.4(3) 2_756 . . .
C1 C2 C3 C4 -2.8(7) . . . .
C2 C3 C4 C3 1.4(4) . . . 2_756
C2 C3 C4 C5 -178.6(4) . . . .
C3 C4 C5 C6 -105.5(3) 2_756 . . 2_756
C3 C4 C5 C6 74.5(3) . . . 2_756
C3 C4 C5 C6 74.5(3) 2_756 . . .
C3 C4 C5 C6 -105.5(3) . . . .
C6 C5 C6 C7 179.5(5) 2_756 . . .
C4 C5 C6 C7 -0.5(5) . . . .
C6 C5 C6 C11 -0.2(3) 2_756 . . .
C4 C5 C6 C11 179.8(3) . . . .
C5 C6 C7 C8 -179.9(4) . . . .
C11 C6 C7 C8 -0.2(7) . . . .
C6 C7 C8 C9 0.5(8) . . . .
C7 C8 C9 C10 -1.0(8) . . . .
C8 C9 C10 C11 1.1(8) . . . .
C9 C10 C11 C12 178.8(4) . . . .
C9 C10 C11 C6 -0.8(8) . . . .
C5 C6 C11 C12 0.5(7) . . . .
C7 C6 C11 C12 -179.3(4) . . . .
C5 C6 C11 C10 -179.9(4) . . . .
C7 C6 C11 C10 0.3(7) . . . .
C10 C11 C12 C11 -179.8(6) . . . 2_756
C6 C11 C12 C11 -0.2(3) . . . 2_756
C10 C11 C12 C13 0.2(5) . . . .
C6 C11 C12 C13 179.8(3) . . . .
C11 C12 C13 C14 -75.8(19) . . . 2_756
C11 C12 C13 C14 104.2(19) 2_756 . . 2_756
C11 C12 C13 C14 104.2(19) . . . .
C11 C12 C13 C14 -75.8(19) 2_756 . . .
C11 C12 C13 O1 -71.0(8) . . . 2_756
C11 C12 C13 O1 109.0(8) 2_756 . . 2_756
C11 C12 C13 O1 109.0(8) . . . .
C11 C12 C13 O1 -71.0(8) 2_756 . . .
C14 C13 O1 C14 14(7) 2_756 . . .
C12 C13 O1 C14 -170(5) . . . .
O1 C13 O1 C14 10(5) 2_756 . . .
C14 C13 O1 C15 3(3) 2_756 . . .
C14 C13 O1 C15 -11(4) . . . .
C12 C13 O1 C15 178.2(12) . . . .
O1 C13 O1 C15 -1.8(13) 2_756 . . .
C15 O1 C14 C13 170(4) . . . .
C13 O1 C14 C15 -170(4) . . . .
C15 O1 C14 C16 4(4) . . . .
C13 O1 C14 C16 -166(8) . . . .
C15 O1 C14 C14 154(11) . . . 2_756
C13 O1 C14 C14 -16(7) . . . 2_756
C14 C13 C14 O1 -168(6) 2_756 . . .
C12 C13 C14 O1 12(6) . . . .
O1 C13 C14 O1 -173(4) 2_756 . . .
C14 C13 C14 C15 -32(8) 2_756 . . .
C12 C13 C14 C15 148(8) . . . .
O1 C13 C14 C15 -38(11) 2_756 . . .
O1 C13 C14 C15 136(14) . . . .
C14 C13 C14 C16 -1.4(8) 2_756 . . .
C12 C13 C14 C16 178.6(8) . . . .
O1 C13 C14 C16 -7(4) 2_756 . . .
O1 C13 C14 C16 166(7) . . . .
C12 C13 C14 C14 180.00(3) . . . 2_756
O1 C13 C14 C14 -5(3) 2_756 . . 2_756
O1 C13 C14 C14 168(6) . . . 2_756
C16 C16 C14 O1 169(6) 2_756 . . .
C15 C16 C14 O1 -5(5) . . . .
S1 C16 C14 O1 -18(7) . . . .
C16 C16 C14 O1 -22(12) 6_575 . . .
C16 C16 C14 C13 4(3) 2_756 . . .
C15 C16 C14 C13 -170(3) . . . .
S1 C16 C14 C13 178.0(17) . . . .
C16 C16 C14 C13 173(4) 6_575 . . .
C16 C16 C14 C15 174.1(13) 2_756 . . .
S1 C16 C14 C15 -12.2(16) . . . .
C16 C16 C14 C15 -17(7) 6_575 . . .
C16 C16 C14 C14 3(2) 2_756 . . 2_756
C15 C16 C14 C14 -171(3) . . . 2_756
S1 C16 C14 C14 177.1(13) . . . 2_756
C16 C16 C14 C14 172(4) 6_575 . . 2_756
S1 O2 C15 C16 6.4(15) . . . .
S1 O2 C15 C14 -167(3) . . . .
S1 O2 C15 O1 -171.5(14) . . . .
C16 C16 C15 O2 173.2(16) 2_756 . . .
S1 C16 C15 O2 -7.0(16) . . . .
C14 C16 C15 O2 -176(3) . . . .
C16 C16 C15 O2 1(2) 6_575 . . .
C16 C16 C15 C14 -11(2) 2_756 . . .
S1 C16 C15 C14 168.7(15) . . . .
C16 C16 C15 C14 176.9(13) 6_575 . . .
C16 C16 C15 O1 -9(3) 2_756 . . .
S1 C16 C15 O1 170.8(13) . . . .
C14 C16 C15 O1 2(2) . . . .
C16 C16 C15 O1 179.0(10) 6_575 . . .
C16 C16 C15 S1 -180(2) 2_756 . . .
C14 C16 C15 S1 -168.7(15) . . . .
C16 C16 C15 S1 8.2(6) 6_575 . . .
O1 C14 C15 O2 -9(6) . . . .
C13 C14 C15 O2 -147(8) . . . .
C16 C14 C15 O2 176(3) . . . .
C14 C14 C15 O2 -173(2) 2_756 . . .
O1 C14 C15 C16 176(4) . . . .
C13 C14 C15 C16 37(9) . . . .
C14 C14 C15 C16 12(3) 2_756 . . .
C13 C14 C15 O1 -139(13) . . . .
C16 C14 C15 O1 -176(4) . . . .
C14 C14 C15 O1 -164(7) 2_756 . . .
O1 C14 C15 S1 -168(3) . . . .
C13 C14 C15 S1 54(11) . . . .
C16 C14 C15 S1 17(2) . . . .
C14 C14 C15 S1 28(5) 2_756 . . .
C14 O1 C15 O2 174(4) . . . .
C13 O1 C15 O2 -177.7(13) . . . .
C14 O1 C15 C16 -5(5) . . . .
C13 O1 C15 C16 3.9(19) . . . .
C13 O1 C15 C14 9(3) . . . .
C14 O1 C15 S1 38(9) . . . .
C13 O1 C15 S1 46(7) . . . .
C16 C16 S1 C16 -9.1(15) 2_756 . . 6_575
C15 C16 S1 C16 171.1(6) . . . 6_575
C14 C16 S1 C16 -179.0(11) . . . 6_575
C16 C16 S1 C15 -17.0(16) 2_756 . . 6_575
C15 C16 S1 C15 163.2(12) . . . 6_575
C14 C16 S1 C15 173.0(13) . . . 6_575
C16 C16 S1 C15 -7.9(6) 6_575 . . 6_575
C16 C16 S1 C15 179.8(17) 2_756 . . .
C14 C16 S1 C15 9.8(13) . . . .
C16 C16 S1 C15 -171.1(6) 6_575 . . .
C16 C16 S1 O2 -49(2) 2_756 . . 6_575
C15 C16 S1 O2 131.3(16) . . . 6_575
C14 C16 S1 O2 141.1(18) . . . 6_575
C16 C16 S1 O2 -39.9(14) 6_575 . . 6_575
C16 C16 S1 O2 -177.0(13) 2_756 . . .
C15 C16 S1 O2 3.2(7) . . . .
C14 C16 S1 O2 13.0(12) . . . .
C16 C16 S1 O2 -168.0(5) 6_575 . . .
O2 C15 S1 C16 175.1(11) . . . .
C14 C15 S1 C16 -19(2) . . . .
O1 C15 S1 C16 -46(6) . . . .
O2 C15 S1 C16 164.7(7) . . . 6_575
C16 C15 S1 C16 -10.5(8) . . . 6_575
C14 C15 S1 C16 -29(3) . . . 6_575
O1 C15 S1 C16 -56(6) . . . 6_575
O2 C15 S1 C15 111(5) . . . 6_575
C16 C15 S1 C15 -64(5) . . . 6_575
C14 C15 S1 C15 -83(5) . . . 6_575
O1 C15 S1 C15 -110(6) . . . 6_575
O2 C15 S1 O2 18.8(12) . . . 6_575
C16 C15 S1 O2 -156.3(9) . . . 6_575
C14 C15 S1 O2 -175(2) . . . 6_575
O1 C15 S1 O2 158(6) . . . 6_575
C16 C15 S1 O2 -175.1(11) . . . .
C14 C15 S1 O2 166(3) . . . .
O1 C15 S1 O2 139(7) . . . .
C15 O2 S1 C16 -3.6(8) . . . .
C15 O2 S1 C16 -42.2(19) . . . 6_575
C15 O2 S1 C15 -155.9(15) . . . 6_575
C15 O2 S1 O2 -168.4(7) . . . 6_575
